data_2230039
loop_
_publ_author_name
'Win, Yip-Foo'
'Choong, Chen-Shang'
'Ha, Sie-Tiong'
'Quah, Ching Kheng'
'Fun, Hoong-Kun'

_publ_section_title
;
 (2-Chloro-4-nitrobenzoato)(methanol)triphenyltin(IV)
;
_journal_coeditor_code IS2695
_journal_issue 5
_journal_name_full 'Acta Crystallographica Section E'
_journal_page_first m535
_journal_paper_doi 10.1107/S1600536811011962
_journal_volume 67
_journal_year 2011
_chemical_formula_iupac '[Sn (C6 H5)3 (C7 H3 Cl N O4) (C H4 O)]'
_chemical_formula_moiety 'C26 H22 Cl N O5 Sn'
_chemical_formula_sum 'C26 H22 Cl N O5 Sn'
_chemical_formula_weight 582.59
_chemical_name_systematic
;
(2-Chloro-4-nitrobenzoato)(methanol)triphenyltin(IV)
;
_space_group_IT_number 14
_symmetry_cell_setting monoclinic
_symmetry_space_group_name_Hall '-P 2ybc'
_symmetry_space_group_name_H-M 'P 1 21/c 1'
_atom_sites_solution_hydrogens geom
_atom_sites_solution_primary direct
_atom_sites_solution_secondary difmap
_audit_creation_method SHELXL-97
_cell_angle_alpha 90.00
_cell_angle_beta 108.8940(10)
_cell_angle_gamma 90.00
_cell_formula_units_Z 4
_cell_length_a 9.0287(3)
_cell_length_b 13.5239(4)
_cell_length_c 20.7505(6)
_cell_measurement_reflns_used 9909
_cell_measurement_temperature 100
_cell_measurement_theta_max 37.53
_cell_measurement_theta_min 3.66
_cell_volume 2397.19(13)
_computing_cell_refinement 'SAINT (Bruker, 2009)'
_computing_data_collection 'APEX2 (Bruker, 2009)'
_computing_data_reduction 'SAINT (Bruker, 2009)'
_computing_molecular_graphics 'SHELXTL (Sheldrick, 2008)'
_computing_publication_material
;
SHELXTL (Sheldrick, 2008) and PLATON (Spek, 2009)
;
_computing_structure_refinement 'SHELXTL (Sheldrick, 2008)'
_computing_structure_solution 'SHELXTL (Sheldrick, 2008)'
_diffrn_ambient_temperature 100
_diffrn_measured_fraction_theta_full 0.991
_diffrn_measured_fraction_theta_max 0.991
_diffrn_measurement_device_type
;
Bruker SMART APEXII DUO CCD area-detector diffractometer
;
_diffrn_measurement_method '\f and \w scans'
_diffrn_radiation_monochromator graphite
_diffrn_radiation_source 'fine-focus sealed tube'
_diffrn_radiation_type MoK\a
_diffrn_radiation_wavelength 0.71073
_diffrn_reflns_av_R_equivalents 0.0232
_diffrn_reflns_av_sigmaI/netI 0.0197
_diffrn_reflns_limit_h_max 13
_diffrn_reflns_limit_h_min -14
_diffrn_reflns_limit_k_max 21
_diffrn_reflns_limit_k_min -21
_diffrn_reflns_limit_l_max 33
_diffrn_reflns_limit_l_min -33
_diffrn_reflns_number 42634
_diffrn_reflns_theta_full 35.00
_diffrn_reflns_theta_max 35.00
_diffrn_reflns_theta_min 1.83
_exptl_absorpt_coefficient_mu 1.215
_exptl_absorpt_correction_T_max 0.8349
_exptl_absorpt_correction_T_min 0.7389
_exptl_absorpt_correction_type multi-scan
_exptl_absorpt_process_details '(<i>SADABS</i>; Bruker, 2009)'
_exptl_crystal_colour yellow
_exptl_crystal_density_diffrn 1.614
_exptl_crystal_density_method 'not measured'
_exptl_crystal_description block
_exptl_crystal_F_000 1168
_exptl_crystal_size_max 0.265
_exptl_crystal_size_mid 0.251
_exptl_crystal_size_min 0.154
_refine_diff_density_max 2.822
_refine_diff_density_min -1.269
_refine_ls_extinction_method none
_refine_ls_goodness_of_fit_ref 1.043
_refine_ls_hydrogen_treatment mixed
_refine_ls_matrix_type full
_refine_ls_number_parameters 312
_refine_ls_number_reflns 10460
_refine_ls_number_restraints 0
_refine_ls_restrained_S_all 1.043
_refine_ls_R_factor_all 0.0295
_refine_ls_R_factor_gt 0.0243
_refine_ls_shift/su_max 0.002
_refine_ls_shift/su_mean <0.001
_refine_ls_structure_factor_coef Fsqd
_refine_ls_weighting_details 'calc w=1/[\s^2^(Fo^2^)+(0.0230P)^2^+1.8694P] where P=(Fo^2^+2Fc^2^)/3'
_refine_ls_weighting_scheme calc
_refine_ls_wR_factor_gt 0.0564
_refine_ls_wR_factor_ref 0.0598
_reflns_number_gt 9263
_reflns_number_total 10460
_reflns_threshold_expression I>2\s(I)
_cod_data_source_file is2695.cif
_cod_data_source_block I
_cod_original_sg_symbol_H-M 'P 21/c'
_cod_database_code 2230039
_cod_database_fobs_code 2230039

loop_
_symmetry_equiv_pos_as_xyz
'x, y, z'
'-x, y+1/2, -z+1/2'
'-x, -y, -z'
'x, -y-1/2, z-1/2'

loop_
_atom_site_type_symbol
_atom_site_label
_atom_site_fract_x
_atom_site_fract_y
_atom_site_fract_z
_atom_site_U_iso_or_equiv
_atom_site_adp_type
_atom_site_calc_flag
_atom_site_refinement_flags
_atom_site_occupancy
_atom_site_disorder_assembly
_atom_site_disorder_group
Sn Sn1 0.122653(9) 0.424304(6) 0.818254(4) 0.01437(2) Uani d . 1 . .
Cl Cl1 0.40606(4) 0.15616(2) 0.956246(16) 0.02241(6) Uani d . 1 . .
O O1 0.29055(11) 0.30392(7) 0.83558(5) 0.01747(16) Uani d . 1 . .
O O2 0.11079(11) 0.20667(7) 0.76526(5) 0.01919(17) Uani d . 1 . .
O O3 -0.03497(11) 0.56098(7) 0.82164(5) 0.01848(16) Uani d . 1 . .
O O4 0.73247(14) -0.13409(9) 0.91070(7) 0.0300(2) Uani d . 1 . .
O O5 0.65369(15) -0.16195(9) 0.80196(7) 0.0315(2) Uani d . 1 . .
N N1 0.65602(14) -0.11287(9) 0.85191(7) 0.0221(2) Uani d . 1 . .
C C1 -0.01601(14) 0.35355(9) 0.86993(6) 0.01578(19) Uani d . 1 . .
C C2 0.05009(15) 0.30813(10) 0.93321(6) 0.0186(2) Uani d . 1 . .
H H2A 0.1583 0.3075 0.9535 0.022 Uiso calc R 1 . .
C C3 -0.04454(18) 0.26366(11) 0.96633(7) 0.0228(2) Uani d . 1 . .
H H3A 0.0006 0.2345 1.0088 0.027 Uiso calc R 1 . .
C C4 -0.20606(18) 0.26288(11) 0.93602(8) 0.0256(3) Uani d . 1 . .
H H4A -0.2691 0.2331 0.9581 0.031 Uiso calc R 1 . .
C C5 -0.27347(17) 0.30654(12) 0.87268(8) 0.0262(3) Uani d . 1 . .
H H5A -0.3815 0.3053 0.8521 0.031 Uiso calc R 1 . .
C C6 -0.17904(15) 0.35222(11) 0.84008(7) 0.0220(2) Uani d . 1 . .
H H6A -0.2248 0.3822 0.7980 0.026 Uiso calc R 1 . .
C C7 0.02070(15) 0.43698(9) 0.71033(6) 0.0180(2) Uani d . 1 . .
C C8 -0.09430(16) 0.37151(10) 0.67264(7) 0.0212(2) Uani d . 1 . .
H H8A -0.1250 0.3196 0.6949 0.025 Uiso calc R 1 . .
C C9 -0.16407(19) 0.38189(13) 0.60273(7) 0.0279(3) Uani d . 1 . .
H H9A -0.2413 0.3379 0.5786 0.033 Uiso calc R 1 . .
C C10 -0.1169(2) 0.45913(14) 0.56922(8) 0.0311(3) Uani d . 1 . .
H H10A -0.1608 0.4660 0.5223 0.037 Uiso calc R 1 . .
C C11 -0.0041(2) 0.52566(12) 0.60623(8) 0.0294(3) Uani d . 1 . .
H H11A 0.0261 0.5777 0.5840 0.035 Uiso calc R 1 . .
C C12 0.06386(17) 0.51509(10) 0.67604(7) 0.0229(2) Uani d . 1 . .
H H12A 0.1388 0.5603 0.7003 0.027 Uiso calc R 1 . .
C C13 0.31789(14) 0.51920(9) 0.86282(7) 0.0173(2) Uani d . 1 . .
C C14 0.30934(16) 0.61928(10) 0.84459(8) 0.0217(2) Uani d . 1 . .
H H14A 0.2159 0.6449 0.8156 0.026 Uiso calc R 1 . .
C C15 0.43893(17) 0.68101(11) 0.86929(8) 0.0252(3) Uani d . 1 . .
H H15A 0.4316 0.7472 0.8566 0.030 Uiso calc R 1 . .
C C16 0.57927(17) 0.64392(11) 0.91288(8) 0.0250(3) Uani d . 1 . .
H H16A 0.6659 0.6850 0.9293 0.030 Uiso calc R 1 . .
C C17 0.58899(17) 0.54502(12) 0.93165(8) 0.0249(3) Uani d . 1 . .
H H17A 0.6824 0.5199 0.9610 0.030 Uiso calc R 1 . .
C C18 0.45934(15) 0.48302(10) 0.90679(7) 0.0206(2) Uani d . 1 . .
H H18A 0.4673 0.4169 0.9197 0.025 Uiso calc R 1 . .
C C19 0.24398(14) 0.22178(9) 0.80545(6) 0.01492(18) Uani d . 1 . .
C C20 0.36213(13) 0.13888(9) 0.82013(6) 0.01443(18) Uani d . 1 . .
C C21 0.39401(15) 0.09388(10) 0.76536(6) 0.0179(2) Uani d . 1 . .
H H21A 0.3483 0.1191 0.7217 0.021 Uiso calc R 1 . .
C C22 0.49241(15) 0.01247(10) 0.77476(7) 0.0191(2) Uani d . 1 . .
H H22A 0.5136 -0.0170 0.7382 0.023 Uiso calc R 1 . .
C C23 0.55811(14) -0.02348(9) 0.84060(7) 0.0172(2) Uani d . 1 . .
C C24 0.53294(15) 0.02005(9) 0.89647(7) 0.0176(2) Uani d . 1 . .
H H24A 0.5799 -0.0050 0.9401 0.021 Uiso calc R 1 . .
C C25 0.43558(14) 0.10218(9) 0.88556(6) 0.01563(19) Uani d . 1 . .
C C26 -0.02762(18) 0.60801(11) 0.88443(7) 0.0240(2) Uani d . 1 . .
H H26A -0.0895 0.6672 0.8750 0.036 Uiso calc R 1 . .
H H26B 0.0791 0.6244 0.9092 0.036 Uiso calc R 1 . .
H H26D -0.0675 0.5639 0.9111 0.036 Uiso calc R 1 . .
H H1O3 -0.061(3) 0.600(2) 0.7921(13) 0.042(7) Uiso d . 1 . .

loop_
_atom_site_aniso_label
_atom_site_aniso_U_11
_atom_site_aniso_U_22
_atom_site_aniso_U_33
_atom_site_aniso_U_12
_atom_site_aniso_U_13
_atom_site_aniso_U_23
Sn1 0.01494(4) 0.01250(4) 0.01648(4) -0.00049(2) 0.00621(3) 0.00090(3)
Cl1 0.03009(15) 0.02303(13) 0.01545(12) 0.00816(11) 0.00921(10) 0.00142(10)
O1 0.0181(4) 0.0137(4) 0.0201(4) 0.0010(3) 0.0055(3) -0.0007(3)
O2 0.0163(4) 0.0168(4) 0.0221(4) 0.0006(3) 0.0028(3) 0.0003(3)
O3 0.0205(4) 0.0156(4) 0.0193(4) 0.0028(3) 0.0063(3) -0.0005(3)
O4 0.0276(5) 0.0227(5) 0.0402(6) 0.0081(4) 0.0116(5) 0.0084(4)
O5 0.0357(6) 0.0223(5) 0.0446(7) 0.0030(4) 0.0243(5) -0.0055(5)
N1 0.0202(5) 0.0152(4) 0.0354(6) 0.0010(4) 0.0152(4) 0.0017(4)
C1 0.0150(4) 0.0148(5) 0.0181(5) -0.0006(4) 0.0063(4) 0.0003(4)
C2 0.0192(5) 0.0196(5) 0.0173(5) 0.0004(4) 0.0062(4) 0.0006(4)
C3 0.0295(6) 0.0213(6) 0.0208(5) 0.0000(5) 0.0124(5) 0.0021(4)
C4 0.0281(6) 0.0227(6) 0.0327(7) -0.0043(5) 0.0191(6) 0.0002(5)
C5 0.0179(5) 0.0258(6) 0.0369(7) -0.0027(5) 0.0117(5) 0.0017(6)
C6 0.0164(5) 0.0232(6) 0.0254(6) -0.0007(4) 0.0051(4) 0.0045(5)
C7 0.0198(5) 0.0161(5) 0.0184(5) 0.0027(4) 0.0068(4) 0.0011(4)
C8 0.0223(5) 0.0190(5) 0.0198(5) -0.0003(4) 0.0030(4) 0.0000(4)
C9 0.0295(7) 0.0317(7) 0.0188(6) 0.0060(6) 0.0028(5) -0.0015(5)
C10 0.0347(8) 0.0397(8) 0.0186(6) 0.0145(7) 0.0080(5) 0.0054(6)
C11 0.0379(8) 0.0268(7) 0.0282(7) 0.0095(6) 0.0173(6) 0.0111(5)
C12 0.0274(6) 0.0193(5) 0.0246(6) 0.0022(5) 0.0121(5) 0.0034(5)
C13 0.0170(5) 0.0158(5) 0.0211(5) -0.0021(4) 0.0088(4) -0.0014(4)
C14 0.0191(5) 0.0151(5) 0.0325(7) -0.0016(4) 0.0104(5) -0.0015(5)
C15 0.0243(6) 0.0172(5) 0.0371(7) -0.0055(5) 0.0140(5) -0.0038(5)
C16 0.0229(6) 0.0256(6) 0.0282(6) -0.0084(5) 0.0108(5) -0.0061(5)
C17 0.0201(6) 0.0289(7) 0.0240(6) -0.0043(5) 0.0049(5) -0.0013(5)
C18 0.0199(5) 0.0206(5) 0.0215(5) -0.0023(4) 0.0070(4) 0.0002(4)
C19 0.0160(4) 0.0140(4) 0.0156(4) 0.0007(4) 0.0062(4) 0.0025(4)
C20 0.0142(4) 0.0138(4) 0.0159(4) -0.0004(4) 0.0057(4) 0.0007(4)
C21 0.0168(5) 0.0217(5) 0.0156(5) 0.0012(4) 0.0058(4) -0.0006(4)
C22 0.0178(5) 0.0212(5) 0.0205(5) 0.0002(4) 0.0094(4) -0.0033(4)
C23 0.0162(5) 0.0133(4) 0.0244(5) 0.0009(4) 0.0096(4) 0.0006(4)
C24 0.0189(5) 0.0156(5) 0.0193(5) 0.0026(4) 0.0077(4) 0.0033(4)
C25 0.0176(5) 0.0147(4) 0.0155(5) 0.0012(4) 0.0067(4) 0.0006(4)
C26 0.0268(6) 0.0243(6) 0.0232(6) 0.0026(5) 0.0112(5) -0.0036(5)

loop_
_atom_type_symbol
_atom_type_description
_atom_type_scat_dispersion_real
_atom_type_scat_dispersion_imag
_atom_type_scat_source
C C 0.0033 0.0016 'International Tables Vol C Tables 4.2.6.8 and 6.1.1.4'
H H 0.0000 0.0000 'International Tables Vol C Tables 4.2.6.8 and 6.1.1.4'
Cl Cl 0.1484 0.1585 'International Tables Vol C Tables 4.2.6.8 and 6.1.1.4'
N N 0.0061 0.0033 'International Tables Vol C Tables 4.2.6.8 and 6.1.1.4'
O O 0.0106 0.0060 'International Tables Vol C Tables 4.2.6.8 and 6.1.1.4'
Sn Sn -0.6537 1.4246 'International Tables Vol C Tables 4.2.6.8 and 6.1.1.4'

loop_
_geom_angle_atom_site_label_1
_geom_angle_atom_site_label_2
_geom_angle_atom_site_label_3
_geom_angle_site_symmetry_1
_geom_angle_site_symmetry_3
_geom_angle
_geom_angle_publ_flag
C1 Sn1 C13 . . 126.30(5) ?
C1 Sn1 C7 . . 116.22(5) ?
C13 Sn1 C7 . . 114.92(5) ?
C1 Sn1 O1 . . 94.17(4) ?
C13 Sn1 O1 . . 86.84(4) ?
C7 Sn1 O1 . . 105.92(4) ?
C1 Sn1 O3 . . 82.95(4) ?
C13 Sn1 O3 . . 86.40(4) ?
C7 Sn1 O3 . . 84.75(4) ?
O1 Sn1 O3 . . 169.05(3) ?
C19 O1 Sn1 . . 117.97(8) ?
C26 O3 Sn1 . . 121.80(8) ?
C26 O3 H1O3 . . 109.1(19) ?
Sn1 O3 H1O3 . . 122.4(19) ?
O5 N1 O4 . . 124.42(13) ?
O5 N1 C23 . . 117.74(12) ?
O4 N1 C23 . . 117.83(12) ?
C2 C1 C6 . . 118.57(12) ?
C2 C1 Sn1 . . 122.08(9) ?
C6 C1 Sn1 . . 119.35(9) ?
C3 C2 C1 . . 120.64(12) ?
C3 C2 H2A . . 119.7 ?
C1 C2 H2A . . 119.7 ?
C4 C3 C2 . . 120.09(13) ?
C4 C3 H3A . . 120.0 ?
C2 C3 H3A . . 120.0 ?
C3 C4 C5 . . 119.97(13) ?
C3 C4 H4A . . 120.0 ?
C5 C4 H4A . . 120.0 ?
C4 C5 C6 . . 119.91(13) ?
C4 C5 H5A . . 120.0 ?
C6 C5 H5A . . 120.0 ?
C5 C6 C1 . . 120.81(13) ?
C5 C6 H6A . . 119.6 ?
C1 C6 H6A . . 119.6 ?
C8 C7 C12 . . 118.27(12) ?
C8 C7 Sn1 . . 121.79(10) ?
C12 C7 Sn1 . . 119.88(10) ?
C9 C8 C7 . . 121.64(14) ?
C9 C8 H8A . . 119.2 ?
C7 C8 H8A . . 119.2 ?
C8 C9 C10 . . 119.19(15) ?
C8 C9 H9A . . 120.4 ?
C10 C9 H9A . . 120.4 ?
C11 C10 C9 . . 119.78(14) ?
C11 C10 H10A . . 120.1 ?
C9 C10 H10A . . 120.1 ?
C12 C11 C10 . . 120.55(14) ?
C12 C11 H11A . . 119.7 ?
C10 C11 H11A . . 119.7 ?
C11 C12 C7 . . 120.54(14) ?
C11 C12 H12A . . 119.7 ?
C7 C12 H12A . . 119.7 ?
C18 C13 C14 . . 118.29(12) ?
C18 C13 Sn1 . . 121.67(9) ?
C14 C13 Sn1 . . 119.91(9) ?
C15 C14 C13 . . 120.90(13) ?
C15 C14 H14A . . 119.6 ?
C13 C14 H14A . . 119.6 ?
C16 C15 C14 . . 120.21(14) ?
C16 C15 H15A . . 119.9 ?
C14 C15 H15A . . 119.9 ?
C17 C16 C15 . . 119.46(13) ?
C17 C16 H16A . . 120.3 ?
C15 C16 H16A . . 120.3 ?
C16 C17 C18 . . 120.39(14) ?
C16 C17 H17A . . 119.8 ?
C18 C17 H17A . . 119.8 ?
C13 C18 C17 . . 120.76(13) ?
C13 C18 H18A . . 119.6 ?
C17 C18 H18A . . 119.6 ?
O2 C19 O1 . . 124.55(11) ?
O2 C19 C20 . . 118.82(11) ?
O1 C19 C20 . . 116.63(10) ?
C25 C20 C21 . . 118.55(11) ?
C25 C20 C19 . . 122.89(10) ?
C21 C20 C19 . . 118.50(10) ?
C22 C21 C20 . . 121.44(11) ?
C22 C21 H21A . . 119.3 ?
C20 C21 H21A . . 119.3 ?
C21 C22 C23 . . 117.76(11) ?
C21 C22 H22A . . 121.1 ?
C23 C22 H22A . . 121.1 ?
C24 C23 C22 . . 122.79(11) ?
C24 C23 N1 . . 118.00(12) ?
C22 C23 N1 . . 119.19(12) ?
C23 C24 C25 . . 118.10(11) ?
C23 C24 H24A . . 120.9 ?
C25 C24 H24A . . 120.9 ?
C24 C25 C20 . . 121.29(11) ?
C24 C25 Cl1 . . 117.47(9) ?
C20 C25 Cl1 . . 121.23(9) ?
O3 C26 H26A . . 109.5 ?
O3 C26 H26B . . 109.5 ?
H26A C26 H26B . . 109.5 ?
O3 C26 H26D . . 109.5 ?
H26A C26 H26D . . 109.5 ?
H26B C26 H26D . . 109.5 ?

loop_
_geom_bond_atom_site_label_1
_geom_bond_atom_site_label_2
_geom_bond_site_symmetry_2
_geom_bond_distance
_geom_bond_publ_flag
Sn1 C1 . 2.1218(12) ?
Sn1 C13 . 2.1339(12) ?
Sn1 C7 . 2.1346(13) ?
Sn1 O1 . 2.1737(9) ?
Sn1 O3 . 2.3477(9) ?
Cl1 C25 . 1.7344(12) ?
O1 C19 . 1.2772(15) ?
O2 C19 . 1.2385(15) ?
O3 C26 . 1.4320(17) ?
O3 H1O3 . 0.78(3) ?
O4 N1 . 1.2256(18) ?
O5 N1 . 1.2252(17) ?
N1 C23 . 1.4709(17) ?
C1 C2 . 1.3965(17) ?
C1 C6 . 1.4001(17) ?
C2 C3 . 1.3944(19) ?
C2 H2A . 0.9300 ?
C3 C4 . 1.389(2) ?
C3 H3A . 0.9300 ?
C4 C5 . 1.389(2) ?
C4 H4A . 0.9300 ?
C5 C6 . 1.393(2) ?
C5 H5A . 0.9300 ?
C6 H6A . 0.9300 ?
C7 C8 . 1.3957(18) ?
C7 C12 . 1.3978(19) ?
C8 C9 . 1.3889(19) ?
C8 H8A . 0.9300 ?
C9 C10 . 1.396(3) ?
C9 H9A . 0.9300 ?
C10 C11 . 1.389(3) ?
C10 H10A . 0.9300 ?
C11 C12 . 1.386(2) ?
C11 H11A . 0.9300 ?
C12 H12A . 0.9300 ?
C13 C18 . 1.3958(18) ?
C13 C14 . 1.4008(18) ?
C14 C15 . 1.3929(19) ?
C14 H14A . 0.9300 ?
C15 C16 . 1.390(2) ?
C15 H15A . 0.9300 ?
C16 C17 . 1.388(2) ?
C16 H16A . 0.9300 ?
C17 C18 . 1.3959(19) ?
C17 H17A . 0.9300 ?
C18 H18A . 0.9300 ?
C19 C20 . 1.5091(16) ?
C20 C25 . 1.3951(16) ?
C20 C21 . 1.3989(17) ?
C21 C22 . 1.3883(18) ?
C21 H21A . 0.9300 ?
C22 C23 . 1.3892(19) ?
C22 H22A . 0.9300 ?
C23 C24 . 1.3831(18) ?
C24 C25 . 1.3888(17) ?
C24 H24A . 0.9300 ?
C26 H26A . 0.9600 ?
C26 H26B . 0.9600 ?
C26 H26D . 0.9600 ?

loop_
_geom_hbond_atom_site_label_D
_geom_hbond_atom_site_label_H
_geom_hbond_atom_site_label_A
_geom_hbond_site_symmetry_A
_geom_hbond_distance_DH
_geom_hbond_distance_HA
_geom_hbond_distance_DA
_geom_hbond_angle_DHA
_geom_hbond_publ_flag
O3 H1O3 O2 2_556 0.79(3) 1.83(3) 2.6082(14) 170(3) yes
C16 H16A O4 1_565 0.93 2.58 3.312(2) 136 yes

loop_
_geom_torsion_atom_site_label_1
_geom_torsion_atom_site_label_2
_geom_torsion_atom_site_label_3
_geom_torsion_atom_site_label_4
_geom_torsion_site_symmetry_1
_geom_torsion_site_symmetry_2
_geom_torsion_site_symmetry_3
_geom_torsion_site_symmetry_4
_geom_torsion
_geom_torsion_publ_flag
C1 Sn1 O1 C19 . . . . 67.75(9) ?
C13 Sn1 O1 C19 . . . . -166.06(9) ?
C7 Sn1 O1 C19 . . . . -51.03(10) ?
O3 Sn1 O1 C19 . . . . 142.03(17) ?
C1 Sn1 O3 C26 . . . . 66.69(10) ?
C13 Sn1 O3 C26 . . . . -60.57(10) ?
C7 Sn1 O3 C26 . . . . -176.03(10) ?
O1 Sn1 O3 C26 . . . . -8.6(2) ?
C13 Sn1 C1 C2 . . . . -43.07(12) ?
C7 Sn1 C1 C2 . . . . 156.10(10) ?
O1 Sn1 C1 C2 . . . . 46.07(11) ?
O3 Sn1 C1 C2 . . . . -123.32(11) ?
C13 Sn1 C1 C6 . . . . 136.78(10) ?
C7 Sn1 C1 C6 . . . . -24.06(12) ?
O1 Sn1 C1 C6 . . . . -134.09(10) ?
O3 Sn1 C1 C6 . . . . 56.53(10) ?
C6 C1 C2 C3 . . . . -0.89(19) ?
Sn1 C1 C2 C3 . . . . 178.95(10) ?
C1 C2 C3 C4 . . . . 1.0(2) ?
C2 C3 C4 C5 . . . . -0.1(2) ?
C3 C4 C5 C6 . . . . -0.9(2) ?
C4 C5 C6 C1 . . . . 0.9(2) ?
C2 C1 C6 C5 . . . . -0.1(2) ?
Sn1 C1 C6 C5 . . . . -179.91(11) ?
C1 Sn1 C7 C8 . . . . -25.33(12) ?
C13 Sn1 C7 C8 . . . . 171.64(10) ?
O1 Sn1 C7 C8 . . . . 77.66(11) ?
O3 Sn1 C7 C8 . . . . -104.81(11) ?
C1 Sn1 C7 C12 . . . . 151.78(10) ?
C13 Sn1 C7 C12 . . . . -11.26(12) ?
O1 Sn1 C7 C12 . . . . -105.24(10) ?
O3 Sn1 C7 C12 . . . . 72.30(11) ?
C12 C7 C8 C9 . . . . 0.7(2) ?
Sn1 C7 C8 C9 . . . . 177.85(11) ?
C7 C8 C9 C10 . . . . 0.7(2) ?
C8 C9 C10 C11 . . . . -1.5(2) ?
C9 C10 C11 C12 . . . . 1.0(2) ?
C10 C11 C12 C7 . . . . 0.4(2) ?
C8 C7 C12 C11 . . . . -1.2(2) ?
Sn1 C7 C12 C11 . . . . -178.43(11) ?
C1 Sn1 C13 C18 . . . . 70.01(12) ?
C7 Sn1 C13 C18 . . . . -128.94(11) ?
O1 Sn1 C13 C18 . . . . -22.84(11) ?
O3 Sn1 C13 C18 . . . . 148.55(11) ?
C1 Sn1 C13 C14 . . . . -114.27(11) ?
C7 Sn1 C13 C14 . . . . 46.78(12) ?
O1 Sn1 C13 C14 . . . . 152.88(11) ?
O3 Sn1 C13 C14 . . . . -35.73(10) ?
C18 C13 C14 C15 . . . . 0.4(2) ?
Sn1 C13 C14 C15 . . . . -175.42(11) ?
C13 C14 C15 C16 . . . . -0.2(2) ?
C14 C15 C16 C17 . . . . -0.1(2) ?
C15 C16 C17 C18 . . . . 0.3(2) ?
C14 C13 C18 C17 . . . . -0.3(2) ?
Sn1 C13 C18 C17 . . . . 175.52(11) ?
C16 C17 C18 C13 . . . . -0.1(2) ?
Sn1 O1 C19 O2 . . . . 2.35(16) ?
Sn1 O1 C19 C20 . . . . -178.31(7) ?
O2 C19 C20 C25 . . . . -121.72(13) ?
O1 C19 C20 C25 . . . . 58.90(16) ?
O2 C19 C20 C21 . . . . 55.28(16) ?
O1 C19 C20 C21 . . . . -124.10(12) ?
C25 C20 C21 C22 . . . . 2.03(19) ?
C19 C20 C21 C22 . . . . -175.10(11) ?
C20 C21 C22 C23 . . . . 0.30(19) ?
C21 C22 C23 C24 . . . . -1.91(19) ?
C21 C22 C23 N1 . . . . 176.70(11) ?
O5 N1 C23 C24 . . . . 166.13(12) ?
O4 N1 C23 C24 . . . . -12.73(18) ?
O5 N1 C23 C22 . . . . -12.54(18) ?
O4 N1 C23 C22 . . . . 168.60(12) ?
C22 C23 C24 C25 . . . . 1.09(19) ?
N1 C23 C24 C25 . . . . -177.53(11) ?
C23 C24 C25 C20 . . . . 1.37(19) ?
C23 C24 C25 Cl1 . . . . -179.71(10) ?
C21 C20 C25 C24 . . . . -2.89(18) ?
C19 C20 C25 C24 . . . . 174.11(11) ?
C21 C20 C25 Cl1 . . . . 178.24(9) ?
C19 C20 C25 Cl1 . . . . -4.76(17) ?
